data_8106137
loop_
_publ_author_name
'Liu, Chao'

_publ_section_title
;
 Crystal structure of
 (E)-2-(anthracen-9-ylmethylene)hydrazine-1-carbothioamide, C16H13N3S
;
_journal_issue 2
_journal_name_full 'Zeitschrift f\"ur Kristallographie - New Crystal Structures'
_journal_page_first 315
_journal_page_last 316
_journal_paper_doi 10.1515/ncrs-2017-0313
_journal_volume 233
_journal_year 2018
_chemical_formula_moiety 'C16 H13 N3 S'
_chemical_formula_sum 'C16 H13 N3 S'
_chemical_formula_weight 279.35
_space_group_crystal_system monoclinic
_space_group_IT_number 14
_space_group_name_Hall '-P 2ybc'
_space_group_name_H-M_alt 'P 1 21/c 1'
_atom_sites_solution_hydrogens mixed
_audit_creation_method SHELXL-2014/7
_cell_angle_alpha 90
_cell_angle_beta 114.3090(10)
_cell_angle_gamma 90
_cell_formula_units_Z 4
_cell_length_a 19.0479(17)
_cell_length_b 4.7282(4)
_cell_length_c 16.7554(15)
_cell_measurement_reflns_used 1365
_cell_measurement_temperature 293(2)
_cell_measurement_theta_max 23.89
_cell_measurement_theta_min 2.67
_cell_volume 1375.2(2)
_computing_cell_refinement 'APEX2-2008 [10]'
_computing_data_collection 'APEX2-2008 [10]'
_computing_data_reduction 'SAINT- 2008 [10]'
_computing_molecular_graphics 'SHELXTL [11]'
_computing_publication_material 'SHELXTL [11]'
_computing_structure_refinement 'SHELXL-2014/7  [11]'
_computing_structure_solution 'SHELXTL-2008 [11]'
_diffrn_ambient_temperature 293(2)
_diffrn_measured_fraction_theta_full 1.000
_diffrn_measured_fraction_theta_max 1.000
_diffrn_measurement_device_type 'CCD area detector'
_diffrn_measurement_method 'phi and omega scans'
_diffrn_radiation_type MoK\a
_diffrn_radiation_wavelength 0.71073
_diffrn_reflns_av_R_equivalents 0.0333
_diffrn_reflns_av_unetI/netI 0.0364
_diffrn_reflns_Laue_measured_fraction_full 1.000
_diffrn_reflns_Laue_measured_fraction_max 1.000
_diffrn_reflns_limit_h_max 22
_diffrn_reflns_limit_h_min -22
_diffrn_reflns_limit_k_max 4
_diffrn_reflns_limit_k_min -5
_diffrn_reflns_limit_l_max 19
_diffrn_reflns_limit_l_min -19
_diffrn_reflns_number 6869
_diffrn_reflns_point_group_measured_fraction_full 1.000
_diffrn_reflns_point_group_measured_fraction_max 1.000
_diffrn_reflns_theta_full 25.047
_diffrn_reflns_theta_max 25.047
_diffrn_reflns_theta_min 1.173
_diffrn_source 'fine-focus sealed tube'
_exptl_absorpt_coefficient_mu 0.228
_exptl_absorpt_correction_T_max 0.9820
_exptl_absorpt_correction_T_min 0.9645
_exptl_absorpt_correction_type multi-scan
_exptl_absorpt_process_details 'SADABS; Bruker, 2008 [19]'
_exptl_crystal_colour brown
_exptl_crystal_density_diffrn 1.349
_exptl_crystal_density_method 'not measured'
_exptl_crystal_description block
_exptl_crystal_F_000 584
_exptl_crystal_size_max 0.250
_exptl_crystal_size_mid 0.230
_exptl_crystal_size_min 0.200
_refine_diff_density_max 0.178
_refine_diff_density_min -0.229
_refine_diff_density_rms 0.042
_refine_ls_extinction_coef .
_refine_ls_extinction_method none
_refine_ls_goodness_of_fit_ref 1.061
_refine_ls_hydrogen_treatment constr
_refine_ls_matrix_type full
_refine_ls_number_parameters 181
_refine_ls_number_reflns 2441
_refine_ls_number_restraints 0
_refine_ls_restrained_S_all 1.061
_refine_ls_R_factor_all 0.0644
_refine_ls_R_factor_gt 0.0412
_refine_ls_shift/su_max 0.001
_refine_ls_shift/su_mean 0.000
_refine_ls_structure_factor_coef Fsqd
_refine_ls_weighting_details 'w=1/[\s^2^(Fo^2^)+(0.0800P)^2^+0.0703P] where P=(Fo^2^+2Fc^2^)/3'
_refine_ls_weighting_scheme calc
_refine_ls_wR_factor_gt 0.1162
_refine_ls_wR_factor_ref 0.1436
_reflns_Friedel_coverage 0.000
_reflns_Friedel_fraction_full .
_reflns_Friedel_fraction_max .
_reflns_number_gt 1724
_reflns_number_total 2441
_reflns_threshold_expression 'I > 2\s(I)'
_cod_data_source_file suppl_ncrs-2017-0313_suppl.cif
_cod_data_source_block 1
_cod_original_sg_symbol_H-M 'P 21/c'
_cod_database_code 8106137
_shelx_shelxl_version_number 2014/7
_shelx_space_group_comment
; 
The symmetry employed for this shelxl refinement is uniquely defined 
by the following loop, which should always be used as a source of 
symmetry information in preference to the above space-group names. 
They are only intended as comments. 
;
_shelx_estimated_absorpt_t_min 0.945
_shelx_estimated_absorpt_t_max 0.956

loop_
_space_group_symop_operation_xyz
'x, y, z'
'-x, y+1/2, -z+1/2'
'-x, -y, -z'
'x, -y-1/2, z-1/2'

loop_
_atom_site_label
_atom_site_type_symbol
_atom_site_fract_x
_atom_site_fract_y
_atom_site_fract_z
_atom_site_U_iso_or_equiv
_atom_site_adp_type
_atom_site_occupancy
_atom_site_site_symmetry_order
_atom_site_calc_flag
_atom_site_refinement_flags_posn
_atom_site_refinement_flags_adp
_atom_site_refinement_flags_occupancy
_atom_site_disorder_assembly
_atom_site_disorder_group
S1 S 0.46809(4) 0.11323(17) 0.85501(5) 0.0643(3) Uani 1 1 d . . . . .
N1 N 0.57922(14) 0.3045(6) 1.00050(14) 0.0786(9) Uani 1 1 d . . . . .
H1A H 0.6197 0.4048 1.0281 0.094 Uiso 1 1 d R U . . .
H1B H 0.5594 0.2064 1.0292 0.094 Uiso 1 1 d R U . . .
N2 N 0.58195(11) 0.4597(5) 0.87381(13) 0.0504(6) Uani 1 1 d . . . . .
H2 H 0.5615 0.4747 0.8177 0.061 Uiso 1 1 d R U . . .
N3 N 0.64992(11) 0.5984(5) 0.92255(13) 0.0487(6) Uani 1 1 d . . . . .
C1 C 0.54755(13) 0.3010(6) 0.91403(16) 0.0497(7) Uani 1 1 d . . . . .
C2 C 0.67894(13) 0.7378(5) 0.87853(16) 0.0433(6) Uani 1 1 d . . . . .
H2A H 0.6503 0.7491 0.8183 0.052 Uiso 1 1 calc R U . . .
C3 C 0.75326(12) 0.8814(5) 0.91456(14) 0.0365(5) Uani 1 1 d . . . . .
C4 C 0.81327(13) 0.8102(5) 0.99696(14) 0.0368(5) Uani 1 1 d . . . . .
C5 C 0.80709(14) 0.5985(5) 1.05470(16) 0.0442(6) Uani 1 1 d . . . . .
H5 H 0.7608 0.5022 1.0393 0.053 Uiso 1 1 calc R U . . .
C6 C 0.86704(15) 0.5349(6) 1.13121(16) 0.0492(6) Uani 1 1 d . . . . .
H6 H 0.8611 0.3942 1.1667 0.059 Uiso 1 1 calc R U . . .
C7 C 0.93798(15) 0.6756(6) 1.15832(17) 0.0529(7) Uani 1 1 d . . . . .
H7 H 0.9782 0.6317 1.2117 0.063 Uiso 1 1 calc R U . . .
C8 C 0.94707(14) 0.8762(5) 1.10576(16) 0.0496(7) Uani 1 1 d . . . . .
H8 H 0.9940 0.9695 1.1235 0.060 Uiso 1 1 calc R U . . .
C9 C 0.88646(13) 0.9474(5) 1.02407(15) 0.0394(6) Uani 1 1 d . . . . .
C10 C 0.89780(14) 1.1483(5) 0.96999(15) 0.0430(6) Uani 1 1 d . . . . .
H10 H 0.9454 1.2376 0.9887 0.052 Uiso 1 1 calc R U . . .
C11 C 0.84073(13) 1.2203(5) 0.88915(15) 0.0395(6) Uani 1 1 d . . . . .
C12 C 0.85456(15) 1.4245(5) 0.83458(18) 0.0501(7) Uani 1 1 d . . . . .
H12 H 0.9024 1.5123 0.8540 0.060 Uiso 1 1 calc R U . . .
C13 C 0.79941(16) 1.4925(6) 0.75531(18) 0.0554(7) Uani 1 1 d . . . . .
H13 H 0.8093 1.6262 0.7205 0.066 Uiso 1 1 calc R U . . .
C14 C 0.72702(16) 1.3602(6) 0.72562(18) 0.0551(7) Uani 1 1 d . . . . .
H14 H 0.6893 1.4066 0.6708 0.066 Uiso 1 1 calc R U . . .
C15 C 0.71105(14) 1.1664(5) 0.77536(16) 0.0493(7) Uani 1 1 d . . . . .
H15 H 0.6624 1.0845 0.7540 0.059 Uiso 1 1 calc R U . . .
C16 C 0.76701(13) 1.0842(5) 0.85986(15) 0.0377(6) Uani 1 1 d . . . . .

loop_
_atom_site_aniso_label
_atom_site_aniso_U_11
_atom_site_aniso_U_22
_atom_site_aniso_U_33
_atom_site_aniso_U_23
_atom_site_aniso_U_13
_atom_site_aniso_U_12
S1 0.0499(4) 0.0890(6) 0.0427(4) 0.0032(3) 0.0078(3) -0.0260(4)
N1 0.0595(15) 0.126(2) 0.0403(14) 0.0038(14) 0.0103(12) -0.0427(15)
N2 0.0392(11) 0.0695(15) 0.0352(11) 0.0023(10) 0.0078(9) -0.0132(10)
N3 0.0365(11) 0.0655(15) 0.0397(12) -0.0032(10) 0.0112(10) -0.0108(10)
C1 0.0373(13) 0.0669(18) 0.0403(14) 0.0035(12) 0.0112(12) -0.0035(12)
C2 0.0409(13) 0.0481(15) 0.0374(13) -0.0011(11) 0.0125(11) -0.0008(11)
C3 0.0360(12) 0.0378(13) 0.0366(13) -0.0035(10) 0.0159(10) 0.0015(10)
C4 0.0416(13) 0.0353(13) 0.0356(12) -0.0031(10) 0.0181(11) 0.0048(10)
C5 0.0451(14) 0.0476(15) 0.0422(14) 0.0018(11) 0.0205(12) 0.0012(11)
C6 0.0580(16) 0.0498(16) 0.0405(14) 0.0056(11) 0.0209(13) 0.0092(13)
C7 0.0508(16) 0.0618(18) 0.0375(14) 0.0007(12) 0.0097(12) 0.0114(13)
C8 0.0436(14) 0.0542(17) 0.0445(15) -0.0066(12) 0.0114(12) 0.0022(12)
C9 0.0384(13) 0.0415(14) 0.0369(13) -0.0068(10) 0.0140(11) 0.0031(10)
C10 0.0375(13) 0.0440(15) 0.0458(14) -0.0086(11) 0.0154(12) -0.0043(11)
C11 0.0419(13) 0.0374(13) 0.0432(14) -0.0025(10) 0.0217(11) 0.0037(10)
C12 0.0544(16) 0.0458(16) 0.0592(17) -0.0003(12) 0.0326(14) -0.0001(12)
C13 0.0666(18) 0.0536(17) 0.0568(17) 0.0130(13) 0.0364(15) 0.0087(14)
C14 0.0597(17) 0.0611(18) 0.0471(16) 0.0134(13) 0.0246(14) 0.0151(14)
C15 0.0437(14) 0.0572(17) 0.0445(15) 0.0060(12) 0.0157(12) 0.0052(12)
C16 0.0399(13) 0.0390(13) 0.0369(13) -0.0013(10) 0.0184(11) 0.0056(10)

loop_
_atom_type_symbol
_atom_type_description
_atom_type_scat_dispersion_real
_atom_type_scat_dispersion_imag
_atom_type_scat_source
C C 0.0033 0.0016 'International Tables Vol C Tables 4.2.6.8 and 6.1.1.4'
H H 0.0000 0.0000 'International Tables Vol C Tables 4.2.6.8 and 6.1.1.4'
N N 0.0061 0.0033 'International Tables Vol C Tables 4.2.6.8 and 6.1.1.4'
S S 0.1246 0.1234 'International Tables Vol C Tables 4.2.6.8 and 6.1.1.4'

loop_
_geom_angle_atom_site_label_1
_geom_angle_atom_site_label_2
_geom_angle_atom_site_label_3
_geom_angle
_geom_angle_site_symmetry_1
_geom_angle_site_symmetry_3
C1 N1 H1A 120.0 . .
C1 N1 H1B 120.0 . .
H1A N1 H1B 120.0 . .
C1 N2 N3 120.0(2) . .
C1 N2 H2 120.0 . .
N3 N2 H2 120.0 . .
C2 N3 N2 115.4(2) . .
N1 C1 N2 116.5(2) . .
N1 C1 S1 123.1(2) . .
N2 C1 S1 120.41(19) . .
N3 C2 C3 125.5(2) . .
N3 C2 H2A 117.3 . .
C3 C2 H2A 117.3 . .
C16 C3 C4 119.8(2) . .
C16 C3 C2 116.9(2) . .
C4 C3 C2 123.1(2) . .
C3 C4 C5 124.4(2) . .
C3 C4 C9 119.3(2) . .
C5 C4 C9 116.3(2) . .
C6 C5 C4 121.6(2) . .
C6 C5 H5 119.2 . .
C4 C5 H5 119.2 . .
C5 C6 C7 121.7(2) . .
C5 C6 H6 119.1 . .
C7 C6 H6 119.1 . .
C8 C7 C6 119.1(2) . .
C8 C7 H7 120.5 . .
C6 C7 H7 120.5 . .
C7 C8 C9 121.5(2) . .
C7 C8 H8 119.3 . .
C9 C8 H8 119.3 . .
C10 C9 C8 120.5(2) . .
C10 C9 C4 119.7(2) . .
C8 C9 C4 119.8(2) . .
C11 C10 C9 122.4(2) . .
C11 C10 H10 118.8 . .
C9 C10 H10 118.8 . .
C10 C11 C12 121.0(2) . .
C10 C11 C16 119.2(2) . .
C12 C11 C16 119.8(2) . .
C13 C12 C11 121.2(2) . .
C13 C12 H12 119.4 . .
C11 C12 H12 119.4 . .
C12 C13 C14 119.7(3) . .
C12 C13 H13 120.2 . .
C14 C13 H13 120.2 . .
C15 C14 C13 121.3(3) . .
C15 C14 H14 119.4 . .
C13 C14 H14 119.4 . .
C14 C15 C16 121.9(2) . .
C14 C15 H15 119.1 . .
C16 C15 H15 119.1 . .
C3 C16 C15 124.1(2) . .
C3 C16 C11 119.7(2) . .
C15 C16 C11 116.2(2) . .

loop_
_geom_bond_atom_site_label_1
_geom_bond_atom_site_label_2
_geom_bond_distance
_geom_bond_site_symmetry_2
S1 C1 1.681(3) .
N1 C1 1.320(3) .
N1 H1A 0.8600 .
N1 H1B 0.8600 .
N2 C1 1.345(3) .
N2 N3 1.379(3) .
N2 H2 0.8600 .
N3 C2 1.273(3) .
C2 C3 1.458(3) .
C2 H2A 0.9300 .
C3 C16 1.423(3) .
C3 C4 1.424(3) .
C4 C5 1.430(3) .
C4 C9 1.432(3) .
C5 C6 1.354(3) .
C5 H5 0.9300 .
C6 C7 1.404(4) .
C6 H6 0.9300 .
C7 C8 1.353(4) .
C7 H7 0.9300 .
C8 C9 1.421(3) .
C8 H8 0.9300 .
C9 C10 1.390(3) .
C10 C11 1.386(3) .
C10 H10 0.9300 .
C11 C12 1.427(3) .
C11 C16 1.435(3) .
C12 C13 1.350(4) .
C12 H12 0.9300 .
C13 C14 1.405(4) .
C13 H13 0.9300 .
C14 C15 1.355(3) .
C14 H14 0.9300 .
C15 C16 1.432(3) .
C15 H15 0.9300 .

loop_
_geom_hbond_atom_site_label_D
_geom_hbond_atom_site_label_H
_geom_hbond_atom_site_label_A
_geom_hbond_distance_DH
_geom_hbond_distance_HA
_geom_hbond_distance_DA
_geom_hbond_angle_DHA
_geom_hbond_site_symmetry_A
N1 H1B S1 0.86 2.67 3.517(2) 166.6 3_657
N2 H2 S1 0.86 2.79 3.623(2) 164.0 2_656

loop_
_geom_torsion_atom_site_label_1
_geom_torsion_atom_site_label_2
_geom_torsion_atom_site_label_3
_geom_torsion_atom_site_label_4
_geom_torsion
_geom_torsion_site_symmetry_1
_geom_torsion_site_symmetry_2
_geom_torsion_site_symmetry_3
_geom_torsion_site_symmetry_4
C1 N2 N3 C2 178.4(2) . . . .
N3 N2 C1 N1 4.8(4) . . . .
N3 N2 C1 S1 -175.76(18) . . . .
N2 N3 C2 C3 -174.6(2) . . . .
N3 C2 C3 C16 -164.2(2) . . . .
N3 C2 C3 C4 21.4(4) . . . .
C16 C3 C4 C5 -176.3(2) . . . .
C2 C3 C4 C5 -2.1(3) . . . .
C16 C3 C4 C9 0.9(3) . . . .
C2 C3 C4 C9 175.2(2) . . . .
C3 C4 C5 C6 178.1(2) . . . .
C9 C4 C5 C6 0.8(3) . . . .
C4 C5 C6 C7 0.8(4) . . . .
C5 C6 C7 C8 -1.3(4) . . . .
C6 C7 C8 C9 0.1(4) . . . .
C7 C8 C9 C10 -178.1(2) . . . .
C7 C8 C9 C4 1.5(4) . . . .
C3 C4 C9 C10 0.3(3) . . . .
C5 C4 C9 C10 177.7(2) . . . .
C3 C4 C9 C8 -179.4(2) . . . .
C5 C4 C9 C8 -1.9(3) . . . .
C8 C9 C10 C11 178.8(2) . . . .
C4 C9 C10 C11 -0.8(3) . . . .
C9 C10 C11 C12 -179.1(2) . . . .
C9 C10 C11 C16 0.2(3) . . . .
C10 C11 C12 C13 179.1(2) . . . .
C16 C11 C12 C13 -0.1(4) . . . .
C11 C12 C13 C14 -0.1(4) . . . .
C12 C13 C14 C15 0.5(4) . . . .
C13 C14 C15 C16 -0.7(4) . . . .
C4 C3 C16 C15 178.8(2) . . . .
C2 C3 C16 C15 4.2(3) . . . .
C4 C3 C16 C11 -1.5(3) . . . .
C2 C3 C16 C11 -176.1(2) . . . .
C14 C15 C16 C3 -179.8(2) . . . .
C14 C15 C16 C11 0.5(3) . . . .
C10 C11 C16 C3 1.0(3) . . . .
C12 C11 C16 C3 -179.8(2) . . . .
C10 C11 C16 C15 -179.3(2) . . . .
C12 C11 C16 C15 -0.1(3) . . . .
